data_2311389
loop_
_publ_author_name
'Zhou, Hongyan'
'Wang, Lei'

_publ_section_title
;
 Crystal structure of
 bis-[tetra-kis-(tetra-hydro-furan-\k<i>O</i>)lithium]
 bis[\m-2,2',2''-methanetriyltris(4,6-di-<i>tert</i>-butylphenolato)-\k<sup>4</sup><i>O</i>,<i>O</i>':<i>O</i>',<i>O</i>'']-dimagnesiate.
;
_journal_coeditor_code ZS2380
_journal_issue 'Pt 7'
_journal_name_full 'Acta crystallographica. Section E, Crystallographic communications'
_journal_page_first 1026
_journal_page_last 1028
_journal_paper_doi 10.1107/S2056989017008337
_journal_volume 73
_journal_year 2017
_chemical_formula_iupac '[Li (C4 H8 O1)4] [Mg2 (C43 H61 O3)2]'
_chemical_formula_moiety '2(C16 H32 Li O4 +), C86 H122 Mg2 O6 2-'
_chemical_formula_sum 'C118 H186 Li2 Mg2 O14'
_chemical_formula_weight 1891.17
_chemical_name_systematic
;Bis[tetrakis(tetrahydrofuran-\k<i>O</i>)lithium]
bis[\m-2,2',2''-methanetriyltris(4,6-di-<i>tert</i>-butylphenolato)-\k^4^<i>O</i>,<i>O</i>':<i>O</i>',<i>O</i>'']dimagnesiate
;
_space_group_IT_number 14
_space_group_name_Hall '-P 2yn'
_space_group_name_H-M_alt 'P 1 21/n 1'
_symmetry_cell_setting monoclinic
_symmetry_space_group_name_Hall '-P 2yn'
_symmetry_space_group_name_H-M 'P 1 21/n 1'
_atom_sites_solution_hydrogens geom
_atom_sites_solution_primary direct
_atom_sites_solution_secondary difmap
_audit_creation_method SHELXL-97
_cell_angle_alpha 90.00
_cell_angle_beta 90.811(3)
_cell_angle_gamma 90.00
_cell_formula_units_Z 2
_cell_length_a 13.6185(4)
_cell_length_b 22.6439(18)
_cell_length_c 18.5341(6)
_cell_measurement_reflns_used 10054
_cell_measurement_temperature 293(2)
_cell_measurement_theta_max 26.7
_cell_measurement_theta_min 2.5
_cell_volume 5714.9(5)
_computing_cell_refinement
;
SAINT (Bruker, 2004)
;
_computing_data_collection
;
SMART (Bruker, 2004)
;
_computing_data_reduction
;
SAINT (Bruker, 2004)
;
_computing_molecular_graphics
;
SHELXTL (Sheldrick, 2008)
;
_computing_publication_material
;
publCIF (Westrip, 2010)
;
_computing_structure_refinement
;
SHELXL97 (Sheldrick, 2008)
;
_computing_structure_solution
;
SHELXS97 (Sheldrick, 2008)
;
_diffrn_ambient_temperature 293(2)
_diffrn_measured_fraction_theta_full 0.998
_diffrn_measured_fraction_theta_max 0.998
_diffrn_measurement_device_type 'Bruker SMART 1000'
_diffrn_measurement_method 'phi and omega scans'
_diffrn_radiation_monochromator graphite
_diffrn_radiation_source 'fine-focus sealed tube'
_diffrn_radiation_type MoK\a
_diffrn_radiation_wavelength 0.71073
_diffrn_reflns_av_R_equivalents 0.0576
_diffrn_reflns_av_sigmaI/netI 0.0847
_diffrn_reflns_limit_h_max 16
_diffrn_reflns_limit_h_min -16
_diffrn_reflns_limit_k_max 25
_diffrn_reflns_limit_k_min -26
_diffrn_reflns_limit_l_max 22
_diffrn_reflns_limit_l_min -22
_diffrn_reflns_number 26088
_diffrn_reflns_theta_full 25.00
_diffrn_reflns_theta_max 25.00
_diffrn_reflns_theta_min 2.99
_exptl_absorpt_coefficient_mu 0.079
_exptl_absorpt_correction_type none
_exptl_crystal_colour colorless
_exptl_crystal_density_diffrn 1.099
_exptl_crystal_density_method 'not measured'
_exptl_crystal_description block
_exptl_crystal_F_000 2072
_exptl_crystal_size_max 0.40
_exptl_crystal_size_mid 0.21
_exptl_crystal_size_min 0.19
_refine_diff_density_max 0.434
_refine_diff_density_min -0.293
_refine_ls_extinction_method none
_refine_ls_goodness_of_fit_ref 1.046
_refine_ls_hydrogen_treatment constr
_refine_ls_matrix_type full
_refine_ls_number_parameters 631
_refine_ls_number_reflns 10054
_refine_ls_number_restraints 1230
_refine_ls_restrained_S_all 1.000
_refine_ls_R_factor_all 0.0940
_refine_ls_R_factor_gt 0.0590
_refine_ls_shift/su_max 0.001
_refine_ls_shift/su_mean 0.000
_refine_ls_structure_factor_coef Fsqd
_refine_ls_weighting_details 'calc w=1/[\s^2^(Fo^2^)+(0.0528P)^2^+0.9025P] where P=(Fo^2^+2Fc^2^)/3'
_refine_ls_weighting_scheme calc
_refine_ls_wR_factor_gt 0.1312
_refine_ls_wR_factor_ref 0.1486
_reflns_number_gt 6836
_reflns_number_total 10054
_reflns_threshold_expression I>2\s(I)
_cod_data_source_file zs2380sup1.cif
_cod_data_source_block I
_cod_original_sg_symbol_H-M 'P 21/n'
_cod_database_code 2311389

loop_
_symmetry_equiv_pos_as_xyz
'x, y, z'
'-x+1/2, y+1/2, -z+1/2'
'-x, -y, -z'
'x-1/2, -y-1/2, z-1/2'

loop_
_atom_site_type_symbol
_atom_site_label
_atom_site_fract_x
_atom_site_fract_y
_atom_site_fract_z
_atom_site_U_iso_or_equiv
_atom_site_adp_type
_atom_site_calc_flag
_atom_site_refinement_flags
_atom_site_occupancy
_atom_site_symmetry_multiplicity
C C1 0.44853(15) 0.87990(10) 0.57566(10) 0.0143(5) Uani d U 1 1
C C2 0.39975(16) 0.90539(10) 0.51568(11) 0.0159(5) Uani d U 1 1
C C3 0.62990(16) 0.86092(10) 0.58242(11) 0.0160(5) Uani d U 1 1
C C4 0.48446(16) 0.97550(10) 0.69623(11) 0.0162(5) Uani d U 1 1
C C5 0.55041(16) 0.92857(10) 0.67975(10) 0.0159(5) Uani d U 1 1
C C6 0.31307(16) 0.88020(10) 0.48672(11) 0.0162(5) Uani d U 1 1
C C7 0.68412(16) 0.87114(10) 0.51879(11) 0.0163(5) Uani d U 1 1
C C8 0.54795(15) 0.90425(10) 0.60218(11) 0.0151(5) Uani d U 1 1
H H8 0.5595 0.9389 0.5717 0.018 Uiso calc R 1 1
C C9 0.40800(16) 0.82942(10) 0.60705(11) 0.0179(5) Uani d U 1 1
H H9 0.4389 0.8130 0.6474 0.022 Uiso calc R 1 1
C C10 0.62079(16) 0.91223(11) 0.73083(11) 0.0196(5) Uani d U 1 1
H H10 0.6669 0.8838 0.7185 0.024 Uiso calc R 1 1
C C11 0.26051(17) 0.90666(11) 0.42000(11) 0.0213(5) Uani d U 1 1
C C12 0.64954(17) 0.81067(11) 0.62311(11) 0.0198(5) Uani d U 1 1
H H12 0.6101 0.8029 0.6625 0.024 Uiso calc R 1 1
C C13 0.83216(16) 0.84588(11) 0.43869(12) 0.0206(5) Uani d U 1 1
C C14 0.27818(16) 0.82944(10) 0.52025(11) 0.0186(5) Uani d U 1 1
H H14 0.2213 0.8121 0.5016 0.022 Uiso calc R 1 1
C C15 0.32317(17) 0.80296(10) 0.58002(11) 0.0198(5) Uani d U 1 1
C C16 0.76638(16) 0.83422(10) 0.50446(11) 0.0183(5) Uani d U 1 1
C C17 0.72462(17) 0.77159(11) 0.60822(11) 0.0207(5) Uani d U 1 1
C C18 0.41599(17) 1.05073(11) 0.78728(11) 0.0225(6) Uani d U 1 1
C C19 0.48607(16) 0.99987(10) 0.76694(11) 0.0184(5) Uani d U 1 1
C C20 0.78393(16) 0.78616(11) 0.54998(11) 0.0209(5) Uani d U 1 1
H H20 0.8382 0.7625 0.5410 0.025 Uiso calc R 1 1
C C21 0.27898(18) 0.74571(11) 0.61067(12) 0.0229(5) Uani d U 1 1
C C22 0.62541(16) 0.93650(11) 0.79964(12) 0.0228(6) Uani d U 1 1
C C23 0.55636(17) 0.97928(11) 0.81606(12) 0.0222(5) Uani d U 1 1
H H23 0.5571 0.9951 0.8624 0.027 Uiso calc R 1 1
C C24 0.74578(18) 0.71642(11) 0.65421(12) 0.0254(6) Uani d U 1 1
C C25 0.5483(2) 0.57398(15) 0.10178(15) 0.0507(9) Uani d U 1 1
H H25A 0.5606 0.6024 0.0638 0.061 Uiso calc R 1 1
H H25B 0.5452 0.5348 0.0808 0.061 Uiso calc R 1 1
C C26 0.8408(2) 0.72517(15) 0.69722(16) 0.0547(9) Uani d U 1 1
H H26A 0.8543 0.6905 0.7254 0.082 Uiso calc R 1 1
H H26B 0.8341 0.7586 0.7287 0.082 Uiso calc R 1 1
H H26C 0.8938 0.7320 0.6647 0.082 Uiso calc R 1 1
C C27 0.5095(3) 0.44057(17) 0.3707(2) 0.0841(13) Uani d U 1 1
H H27A 0.4457 0.4496 0.3906 0.101 Uiso calc R 1 1
H H27B 0.5076 0.4013 0.3498 0.101 Uiso calc R 1 1
C C28 0.5386(2) 0.48648(15) 0.31469(18) 0.0539(9) Uani d U 1 1
H H28A 0.5856 0.4703 0.2811 0.065 Uiso calc R 1 1
H H28B 0.4816 0.5007 0.2879 0.065 Uiso calc R 1 1
C C29 0.5060(2) 0.76988(14) 0.40393(15) 0.0487(8) Uani d U 1 1
H H29A 0.5357 0.8088 0.4045 0.058 Uiso calc R 1 1
H H29B 0.4351 0.7740 0.4022 0.058 Uiso calc R 1 1
C C30 0.7192(3) 0.85111(16) 0.85394(17) 0.0687(11) Uani d U 1 1
H H30A 0.7708 0.8405 0.8873 0.103 Uiso calc R 1 1
H H30B 0.7354 0.8375 0.8065 0.103 Uiso calc R 1 1
H H30C 0.6588 0.8332 0.8686 0.103 Uiso calc R 1 1
C C31 0.6866(2) 0.93678(18) 0.93004(14) 0.0644(11) Uani d U 1 1
H H31A 0.7387 0.9232 0.9613 0.097 Uiso calc R 1 1
H H31B 0.6256 0.9198 0.9449 0.097 Uiso calc R 1 1
H H31C 0.6824 0.9790 0.9327 0.097 Uiso calc R 1 1
C C32 0.8032(2) 0.94579(19) 0.82828(18) 0.0698(12) Uani d U 1 1
H H32A 0.7976 0.9880 0.8293 0.105 Uiso calc R 1 1
H H32B 0.8167 0.9331 0.7800 0.105 Uiso calc R 1 1
H H32C 0.8557 0.9336 0.8600 0.105 Uiso calc R 1 1
C C33 0.7558(3) 0.66158(13) 0.60625(16) 0.0566(9) Uani d U 1 1
H H33A 0.8119 0.6660 0.5759 0.085 Uiso calc R 1 1
H H33B 0.6977 0.6572 0.5768 0.085 Uiso calc R 1 1
H H33C 0.7640 0.6272 0.6361 0.085 Uiso calc R 1 1
C C34 0.5872(3) 0.44511(17) 0.4264(2) 0.0826(12) Uani d U 1 1
H H34A 0.6401 0.4177 0.4165 0.099 Uiso calc R 1 1
H H34B 0.5613 0.4365 0.4737 0.099 Uiso calc R 1 1
C C35 0.6222(3) 0.50667(15) 0.42268(17) 0.0626(10) Uani d U 1 1
H H35A 0.6005 0.5287 0.4644 0.075 Uiso calc R 1 1
H H35B 0.6934 0.5076 0.4218 0.075 Uiso calc R 1 1
C C36A 0.86788(18) 0.90987(11) 0.43636(13) 0.0279(6) Uani d U 1 1
H H36A 0.9112 0.9149 0.3964 0.042 Uiso calc R 1 1
H H36B 0.9023 0.9191 0.4805 0.042 Uiso calc R 1 1
H H36C 0.8125 0.9358 0.4307 0.042 Uiso calc R 1 1
C C37 0.17009(18) 0.87032(12) 0.39790(13) 0.0315(6) Uani d U 1 1
H H37A 0.1250 0.8691 0.4372 0.047 Uiso calc R 1 1
H H37B 0.1900 0.8309 0.3860 0.047 Uiso calc R 1 1
H H37C 0.1387 0.8882 0.3567 0.047 Uiso calc R 1 1
C C38 0.92361(17) 0.80626(12) 0.43914(13) 0.0303(6) Uani d U 1 1
H H38A 0.9628 0.8152 0.3979 0.045 Uiso calc R 1 1
H H38B 0.9038 0.7656 0.4374 0.045 Uiso calc R 1 1
H H38C 0.9614 0.8132 0.4824 0.045 Uiso calc R 1 1
C C39 0.22469(19) 0.96932(12) 0.43508(13) 0.0309(6) Uani d U 1 1
H H39A 0.1820 0.9689 0.4759 0.046 Uiso calc R 1 1
H H39B 0.1895 0.9840 0.3936 0.046 Uiso calc R 1 1
H H39C 0.2800 0.9944 0.4452 0.046 Uiso calc R 1 1
C C40 0.32951(18) 0.90733(12) 0.35515(11) 0.0288(6) Uani d U 1 1
H H40A 0.2946 0.9216 0.3133 0.043 Uiso calc R 1 1
H H40B 0.3528 0.8680 0.3462 0.043 Uiso calc R 1 1
H H40C 0.3843 0.9328 0.3654 0.043 Uiso calc R 1 1
C C41 0.70742(18) 0.91836(13) 0.85285(12) 0.0318(6) Uani d U 1 1
C C42 0.30853(18) 1.03454(12) 0.77105(13) 0.0305(6) Uani d U 1 1
H H42A 0.2898 1.0017 0.8006 0.046 Uiso calc R 1 1
H H42B 0.3013 1.0240 0.7211 0.046 Uiso calc R 1 1
H H42C 0.2673 1.0678 0.7813 0.046 Uiso calc R 1 1
C C43 0.44292(19) 1.10648(11) 0.74497(13) 0.0289(6) Uani d U 1 1
H H43A 0.4003 1.1382 0.7585 0.043 Uiso calc R 1 1
H H43B 0.4355 1.0990 0.6942 0.043 Uiso calc R 1 1
H H43C 0.5098 1.1171 0.7557 0.043 Uiso calc R 1 1
C C44I 0.2683(2) 0.69991(12) 0.54984(14) 0.0363(7) Uani d U 1 1
H H44A 0.3315 0.6922 0.5296 0.054 Uiso calc R 1 1
H H44B 0.2248 0.7150 0.5130 0.054 Uiso calc R 1 1
H H44C 0.2419 0.6640 0.5690 0.054 Uiso calc R 1 1
C C45 0.17617(19) 0.75797(12) 0.64056(14) 0.0369(7) Uani d U 1 1
H H45A 0.1481 0.7218 0.6577 0.055 Uiso calc R 1 1
H H45B 0.1350 0.7741 0.6030 0.055 Uiso calc R 1 1
H H45C 0.1813 0.7857 0.6797 0.055 Uiso calc R 1 1
C C46 0.82584(19) 0.63296(13) 0.28622(13) 0.0348(7) Uani d U 1 1
H H46A 0.8015 0.6598 0.2494 0.042 Uiso calc R 1 1
H H46B 0.8432 0.5959 0.2635 0.042 Uiso calc R 1 1
C C47 0.3430(2) 0.71873(12) 0.67013(14) 0.0372(7) Uani d U 1 1
H H47A 0.4069 0.7102 0.6516 0.056 Uiso calc R 1 1
H H47B 0.3133 0.6829 0.6868 0.056 Uiso calc R 1 1
H H47C 0.3490 0.7461 0.7095 0.056 Uiso calc R 1 1
C C48 0.4233(2) 1.06616(13) 0.86792(13) 0.0409(7) Uani d U 1 1
H H48A 0.4885 1.0798 0.8793 0.061 Uiso calc R 1 1
H H48B 0.4092 1.0317 0.8961 0.061 Uiso calc R 1 1
H H48C 0.3768 1.0966 0.8788 0.061 Uiso calc R 1 1
C C49 0.77385(19) 0.83204(13) 0.36928(12) 0.0340(7) Uani d U 1 1
H H49A 0.7155 0.8558 0.3674 0.051 Uiso calc R 1 1
H H49B 0.7560 0.7910 0.3688 0.051 Uiso calc R 1 1
H H49C 0.8135 0.8406 0.3282 0.051 Uiso calc R 1 1
C C50 0.5239(2) 0.67180(13) 0.44191(13) 0.0375(7) Uani d U 1 1
H H50A 0.5682 0.6451 0.4671 0.045 Uiso calc R 1 1
H H50B 0.4569 0.6590 0.4498 0.045 Uiso calc R 1 1
C C51 0.5422(2) 0.73363(12) 0.34117(14) 0.0411(7) Uani d U 1 1
H H51A 0.4982 0.7376 0.2999 0.049 Uiso calc R 1 1
H H51B 0.6073 0.7464 0.3273 0.049 Uiso calc R 1 1
C C52 0.48956(19) 0.63168(13) 0.19563(14) 0.0364(7) Uani d U 1 1
H H52A 0.4942 0.6710 0.1752 0.044 Uiso calc R 1 1
H H52B 0.4452 0.6328 0.2361 0.044 Uiso calc R 1 1
C C53 0.6279(2) 0.57714(13) 0.15967(13) 0.0387(7) Uani d U 1 1
H H53A 0.6464 0.5378 0.1757 0.046 Uiso calc R 1 1
H H53B 0.6858 0.5969 0.1416 0.046 Uiso calc R 1 1
C C54 0.91390(19) 0.65918(13) 0.32510(13) 0.0382(7) Uani d U 1 1
H H54A 0.9117 0.7020 0.3246 0.046 Uiso calc R 1 1
H H54B 0.9748 0.6460 0.3039 0.046 Uiso calc R 1 1
C C55 0.9026(2) 0.63515(14) 0.40088(14) 0.0399(7) Uani d U 1 1
H H55A 0.9274 0.5951 0.4047 0.048 Uiso calc R 1 1
H H55B 0.9363 0.6598 0.4361 0.048 Uiso calc R 1 1
C C56 0.7932(2) 0.63710(14) 0.41053(13) 0.0420(7) Uani d U 1 1
H H56A 0.7729 0.6082 0.4459 0.050 Uiso calc R 1 1
H H56B 0.7726 0.6760 0.4262 0.050 Uiso calc R 1 1
C C57 0.6634(2) 0.70310(14) 0.70703(16) 0.0491(8) Uani d U 1 1
H H57A 0.6778 0.6671 0.7323 0.074 Uiso calc R 1 1
H H57B 0.6024 0.6990 0.6809 0.074 Uiso calc R 1 1
H H57C 0.6582 0.7349 0.7410 0.074 Uiso calc R 1 1
C C58 0.5385(2) 0.73428(13) 0.46798(14) 0.0416(7) Uani d U 1 1
H H58A 0.4984 0.7426 0.5096 0.050 Uiso calc R 1 1
H H58B 0.6069 0.7418 0.4802 0.050 Uiso calc R 1 1
C C59 0.4546(2) 0.58831(14) 0.13988(14) 0.0439(8) Uani d U 1 1
H H59A 0.4065 0.6059 0.1073 0.053 Uiso calc R 1 1
H H59B 0.4264 0.5535 0.1620 0.053 Uiso calc R 1 1
Li Li1 0.6174(3) 0.6098(2) 0.3193(2) 0.0323(10) Uani d . 1 1
Mg Mg1 0.56849(5) 0.97310(3) 0.44884(4) 0.01547(18) Uani d . 1 1
O O1 0.43576(10) 0.95620(7) 0.48655(7) 0.0154(3) Uani d . 1 1
O O2 0.57524(11) 1.00281(7) 0.35426(7) 0.0184(4) Uani d . 1 1
O O3 0.65886(11) 0.91317(7) 0.47250(7) 0.0196(4) Uani d . 1 1
O O4 0.54464(13) 0.67304(8) 0.36606(8) 0.0329(4) Uani d . 1 1
O O5 0.58526(12) 0.61056(8) 0.21824(8) 0.0330(5) Uani d . 1 1
O O6 0.75222(13) 0.62355(9) 0.34078(9) 0.0417(5) Uani d . 1 1
O O7 0.58148(15) 0.53233(9) 0.35698(10) 0.0454(5) Uani d . 1 1

loop_
_atom_site_aniso_label
_atom_site_aniso_U_11
_atom_site_aniso_U_22
_atom_site_aniso_U_33
_atom_site_aniso_U_12
_atom_site_aniso_U_13
_atom_site_aniso_U_23
C1 0.0177(12) 0.0123(12) 0.0129(10) 0.0016(10) 0.0023(9) -0.0013(9)
C2 0.0188(12) 0.0125(12) 0.0165(11) -0.0014(10) 0.0055(9) -0.0031(9)
C3 0.0156(11) 0.0181(13) 0.0142(11) -0.0009(10) -0.0022(9) -0.0022(9)
C4 0.0177(12) 0.0147(13) 0.0163(11) -0.0035(10) 0.0029(9) 0.0040(9)
C5 0.0163(11) 0.0187(13) 0.0129(11) -0.0052(10) 0.0023(9) 0.0021(9)
C6 0.0154(12) 0.0174(13) 0.0156(11) 0.0001(10) 0.0015(9) -0.0041(9)
C7 0.0165(12) 0.0149(13) 0.0173(11) -0.0012(10) -0.0021(9) -0.0007(9)
C8 0.0158(11) 0.0148(12) 0.0147(11) -0.0005(10) 0.0018(9) 0.0028(9)
C9 0.0212(12) 0.0167(13) 0.0160(11) 0.0033(10) 0.0048(9) 0.0005(9)
C10 0.0191(12) 0.0218(14) 0.0180(11) 0.0011(11) 0.0027(9) 0.0003(10)
C11 0.0216(13) 0.0231(14) 0.0192(12) -0.0039(11) -0.0037(10) -0.0010(10)
C12 0.0222(12) 0.0200(13) 0.0174(11) 0.0010(11) 0.0005(9) 0.0013(10)
C13 0.0156(12) 0.0236(14) 0.0226(12) 0.0013(11) 0.0017(9) -0.0006(10)
C14 0.0178(12) 0.0175(13) 0.0206(12) -0.0057(10) 0.0041(9) -0.0033(10)
C15 0.0240(13) 0.0136(13) 0.0219(12) -0.0008(11) 0.0084(10) -0.0012(10)
C16 0.0146(12) 0.0203(13) 0.0200(11) -0.0007(10) -0.0022(9) -0.0031(10)
C17 0.0218(12) 0.0183(13) 0.0220(12) 0.0014(11) -0.0040(10) -0.0002(10)
C18 0.0256(13) 0.0229(14) 0.0191(12) 0.0023(11) 0.0035(10) -0.0038(10)
C19 0.0186(12) 0.0180(13) 0.0186(11) -0.0026(10) 0.0041(9) -0.0002(10)
C20 0.0160(12) 0.0199(14) 0.0268(12) 0.0066(10) -0.0023(10) -0.0016(10)
C21 0.0274(13) 0.0151(13) 0.0265(13) -0.0030(11) 0.0073(10) 0.0015(10)
C22 0.0178(12) 0.0292(15) 0.0213(12) -0.0025(11) -0.0015(10) -0.0001(11)
C23 0.0236(13) 0.0278(15) 0.0151(11) -0.0028(11) -0.0002(10) -0.0054(10)
C24 0.0291(14) 0.0205(14) 0.0265(13) 0.0027(12) -0.0037(11) 0.0075(11)
C25 0.060(2) 0.055(2) 0.0366(16) 0.0127(18) -0.0061(15) -0.0125(15)
C26 0.054(2) 0.045(2) 0.064(2) 0.0029(17) -0.0238(17) 0.0214(16)
C27 0.054(2) 0.046(2) 0.152(4) -0.014(2) -0.010(2) 0.041(2)
C28 0.0352(18) 0.041(2) 0.086(2) 0.0002(16) -0.0012(16) 0.0051(18)
C29 0.0508(19) 0.0290(18) 0.066(2) 0.0086(15) -0.0055(16) -0.0081(15)
C30 0.092(3) 0.060(3) 0.053(2) 0.025(2) -0.0426(19) -0.0009(18)
C31 0.059(2) 0.105(3) 0.0287(16) 0.035(2) -0.0208(15) -0.0112(17)
C32 0.0282(17) 0.117(4) 0.063(2) -0.008(2) -0.0183(16) 0.018(2)
C33 0.094(3) 0.0279(18) 0.0485(18) 0.0159(18) 0.0055(18) 0.0082(15)
C34 0.076(3) 0.051(3) 0.120(3) 0.001(2) -0.001(2) 0.031(2)
C35 0.091(3) 0.050(2) 0.0477(19) 0.003(2) 0.0140(18) 0.0165(16)
C36A 0.0258(14) 0.0279(16) 0.0302(13) 0.0017(12) 0.0078(11) 0.0027(11)
C37 0.0283(14) 0.0401(18) 0.0260(13) -0.0109(13) -0.0071(11) 0.0007(12)
C38 0.0234(14) 0.0280(16) 0.0398(15) 0.0029(12) 0.0098(11) -0.0011(12)
C39 0.0284(14) 0.0271(16) 0.0369(14) 0.0056(12) -0.0113(12) 0.0017(12)
C40 0.0315(15) 0.0369(17) 0.0179(12) -0.0066(13) -0.0009(11) 0.0002(11)
C41 0.0262(14) 0.0467(19) 0.0222(13) 0.0050(13) -0.0070(11) -0.0023(12)
C42 0.0265(14) 0.0312(16) 0.0342(14) 0.0035(12) 0.0126(11) -0.0012(12)
C43 0.0321(15) 0.0232(15) 0.0316(14) 0.0022(12) 0.0038(11) -0.0053(11)
C44I 0.0452(17) 0.0204(15) 0.0435(16) -0.0130(13) 0.0122(13) -0.0027(12)
C45 0.0376(16) 0.0282(16) 0.0452(16) -0.0104(13) 0.0158(13) 0.0049(13)
C46 0.0369(16) 0.0327(17) 0.0349(15) -0.0003(14) 0.0078(12) -0.0018(12)
C47 0.0511(18) 0.0188(15) 0.0419(15) -0.0072(14) 0.0047(13) 0.0091(12)
C48 0.0540(19) 0.0411(19) 0.0277(14) 0.0174(15) 0.0047(13) -0.0102(13)
C49 0.0291(15) 0.0468(19) 0.0261(13) 0.0027(14) 0.0053(11) -0.0078(12)
C50 0.0405(17) 0.0394(18) 0.0329(15) -0.0023(14) 0.0084(12) -0.0017(13)
C51 0.0541(19) 0.0289(17) 0.0399(16) 0.0014(15) -0.0140(14) 0.0050(13)
C52 0.0290(15) 0.0391(18) 0.0412(16) -0.0013(14) 0.0015(12) -0.0039(13)
C53 0.0445(17) 0.0407(18) 0.0310(14) 0.0056(15) 0.0044(13) -0.0082(13)
C54 0.0321(15) 0.0406(19) 0.0421(16) 0.0041(14) 0.0096(12) -0.0037(13)
C55 0.0415(17) 0.0377(18) 0.0403(16) 0.0074(15) -0.0056(13) -0.0035(13)
C56 0.0466(18) 0.050(2) 0.0297(15) -0.0036(16) 0.0037(13) -0.0040(13)
C57 0.054(2) 0.0378(19) 0.0558(19) 0.0061(16) 0.0092(15) 0.0231(15)
C58 0.0430(17) 0.0408(19) 0.0413(16) -0.0056(15) 0.0112(13) -0.0141(14)
C59 0.0417(17) 0.053(2) 0.0364(16) -0.0059(16) -0.0067(13) -0.0076(14)
Li1 0.038(3) 0.031(3) 0.028(2) 0.002(2) 0.0028(19) -0.0008(19)
Mg1 0.0166(4) 0.0146(4) 0.0152(4) 0.0004(3) 0.0006(3) 0.0011(3)
O1 0.0165(8) 0.0134(9) 0.0163(7) -0.0017(7) -0.0011(6) 0.0025(6)
O2 0.0194(8) 0.0188(9) 0.0169(8) 0.0036(7) -0.0003(6) 0.0032(7)
O3 0.0216(9) 0.0193(9) 0.0179(8) 0.0060(7) 0.0027(6) 0.0046(7)
O4 0.0433(11) 0.0266(11) 0.0288(9) 0.0030(9) 0.0064(8) -0.0029(8)
O5 0.0347(11) 0.0374(12) 0.0270(9) 0.0024(9) 0.0014(8) -0.0064(8)
O6 0.0349(11) 0.0592(15) 0.0312(10) -0.0059(10) 0.0063(8) -0.0072(9)
O7 0.0496(13) 0.0292(12) 0.0576(12) -0.0003(10) 0.0047(10) 0.0115(10)

loop_
_atom_type_symbol
_atom_type_description
_atom_type_scat_dispersion_real
_atom_type_scat_dispersion_imag
_atom_type_scat_source
C C 0.0033 0.0016 'International Tables Vol C Tables 4.2.6.8 and 6.1.1.4'
H H 0.0000 0.0000 'International Tables Vol C Tables 4.2.6.8 and 6.1.1.4'
O O 0.0106 0.0060 'International Tables Vol C Tables 4.2.6.8 and 6.1.1.4'
Mg Mg 0.0486 0.0363 'International Tables Vol C Tables 4.2.6.8 and 6.1.1.4'
Li Li -0.0003 0.0001 'International Tables Vol C Tables 4.2.6.8 and 6.1.1.4'

loop_
_geom_angle_atom_site_label_1
_geom_angle_atom_site_label_2
_geom_angle_atom_site_label_3
_geom_angle_site_symmetry_1
_geom_angle_site_symmetry_3
_geom_angle
O6 Li1 O5 . . 114.2(2)
O6 Li1 O4 . . 106.4(2)
O5 Li1 O4 . . 108.5(2)
O6 Li1 O7 . . 108.6(2)
O5 Li1 O7 . . 107.6(2)
O4 Li1 O7 . . 111.7(2)
O3 Mg1 O2 . . 115.80(7)
O3 Mg1 O1 . . 112.04(7)
O2 Mg1 O1 . . 116.99(7)
O3 Mg1 O1 . 3_676 117.55(7)
O2 Mg1 O1 . 3_676 105.89(7)
O1 Mg1 O1 . 3_676 84.79(7)
Mg1 O1 Mg1 . 3_676 95.21(7)
C4 O2 Mg1 3_676 . 138.86(14)
C7 O3 Mg1 . . 146.48(14)
C9 C1 C2 . . 118.5(2)
C9 C1 C8 . . 120.74(19)
C2 C1 C8 . . 120.56(19)
O1 C2 C6 . . 119.60(19)
O1 C2 C1 . . 119.27(19)
C6 C2 C1 . . 121.1(2)
C12 C3 C7 . . 119.1(2)
C12 C3 C8 . . 122.0(2)
C7 C3 C8 . . 118.87(19)
O2 C4 C19 3_676 . 120.6(2)
O2 C4 C5 3_676 . 120.42(18)
C19 C4 C5 . . 118.99(19)
C10 C5 C4 . . 118.89(19)
C10 C5 C8 . . 123.2(2)
C4 C5 C8 . . 117.44(18)
C14 C6 C2 . . 116.9(2)
C14 C6 C11 . . 121.4(2)
C2 C6 C11 . . 121.7(2)
O3 C7 C3 . . 121.5(2)
O3 C7 C16 . . 119.9(2)
C3 C7 C16 . . 118.6(2)
C3 C8 C1 . . 109.57(18)
C3 C8 C5 . . 116.45(17)
C1 C8 C5 . . 115.76(17)
C3 C8 H8 . . 104.5
C1 C8 H8 . . 104.5
C5 C8 H8 . . 104.5
C15 C9 C1 . . 122.2(2)
C15 C9 H9 . . 118.9
C1 C9 H9 . . 118.9
C5 C10 C22 . . 122.9(2)
C5 C10 H10 . . 118.6
C22 C10 H10 . . 118.6
C39 C11 C37 . . 106.9(2)
C39 C11 C40 . . 109.5(2)
C37 C11 C40 . . 107.12(18)
C39 C11 C6 . . 111.12(18)
C37 C11 C6 . . 111.6(2)
C40 C11 C6 . . 110.45(19)
C17 C12 C3 . . 123.6(2)
C17 C12 H12 . . 118.2
C3 C12 H12 . . 118.2
C36A C13 C49 . . 109.3(2)
C36A C13 C38 . . 107.19(19)
C49 C13 C38 . . 107.18(19)
C36A C13 C16 . . 111.86(19)
C49 C13 C16 . . 109.11(18)
C38 C13 C16 . . 112.03(19)
C6 C14 C15 . . 124.1(2)
C6 C14 H14 . . 118.0
C15 C14 H14 . . 118.0
C9 C15 C14 . . 117.1(2)
C9 C15 C21 . . 123.9(2)
C14 C15 C21 . . 119.0(2)
C20 C16 C7 . . 118.2(2)
C20 C16 C13 . . 120.9(2)
C7 C16 C13 . . 120.8(2)
C12 C17 C20 . . 116.1(2)
C12 C17 C24 . . 122.9(2)
C20 C17 C24 . . 121.0(2)
C43 C18 C42 . . 109.3(2)
C43 C18 C48 . . 107.3(2)
C42 C18 C48 . . 107.1(2)
C43 C18 C19 . . 109.62(19)
C42 C18 C19 . . 111.4(2)
C48 C18 C19 . . 112.0(2)
C23 C19 C4 . . 118.3(2)
C23 C19 C18 . . 120.75(19)
C4 C19 C18 . . 120.82(19)
C16 C20 C17 . . 123.7(2)
C16 C20 H20 . . 118.1
C17 C20 H20 . . 118.1
C47 C21 C44I . . 107.9(2)
C47 C21 C45 . . 109.0(2)
C44I C21 C45 . . 108.0(2)
C47 C21 C15 . . 112.4(2)
C44I C21 C15 . . 109.31(19)
C45 C21 C15 . . 110.1(2)
C23 C22 C10 . . 117.1(2)
C23 C22 C41 . . 122.4(2)
C10 C22 C41 . . 120.5(2)
C22 C23 C19 . . 123.5(2)
C22 C23 H23 . . 118.2
C19 C23 H23 . . 118.2
C26 C24 C57 . . 108.4(2)
C26 C24 C33 . . 109.1(2)
C57 C24 C33 . . 106.5(2)
C26 C24 C17 . . 109.6(2)
C57 C24 C17 . . 112.4(2)
C33 C24 C17 . . 110.7(2)
C59 C25 C53 . . 105.1(2)
C59 C25 H25A . . 110.7
C53 C25 H25A . . 110.7
C59 C25 H25B . . 110.7
C53 C25 H25B . . 110.7
H25A C25 H25B . . 108.8
C24 C26 H26A . . 109.5
C24 C26 H26B . . 109.5
H26A C26 H26B . . 109.5
C24 C26 H26C . . 109.5
H26A C26 H26C . . 109.5
H26B C26 H26C . . 109.5
C34 C27 C28 . . 103.8(3)
C34 C27 H27A . . 111.0
C28 C27 H27A . . 111.0
C34 C27 H27B . . 111.0
C28 C27 H27B . . 111.0
H27A C27 H27B . . 109.0
O7 C28 C27 . . 103.4(3)
O7 C28 H28A . . 111.1
C27 C28 H28A . . 111.1
O7 C28 H28B . . 111.1
C27 C28 H28B . . 111.1
H28A C28 H28B . . 109.1
C58 C29 C51 . . 102.8(2)
C58 C29 H29A . . 111.2
C51 C29 H29A . . 111.2
C58 C29 H29B . . 111.2
C51 C29 H29B . . 111.2
H29A C29 H29B . . 109.1
C41 C30 H30A . . 109.5
C41 C30 H30B . . 109.5
H30A C30 H30B . . 109.5
C41 C30 H30C . . 109.5
H30A C30 H30C . . 109.5
H30B C30 H30C . . 109.5
C41 C31 H31A . . 109.5
C41 C31 H31B . . 109.5
H31A C31 H31B . . 109.5
C41 C31 H31C . . 109.5
H31A C31 H31C . . 109.5
H31B C31 H31C . . 109.5
C41 C32 H32A . . 109.5
C41 C32 H32B . . 109.5
H32A C32 H32B . . 109.5
C41 C32 H32C . . 109.5
H32A C32 H32C . . 109.5
H32B C32 H32C . . 109.5
C24 C33 H33A . . 109.5
C24 C33 H33B . . 109.5
H33A C33 H33B . . 109.5
C24 C33 H33C . . 109.5
H33A C33 H33C . . 109.5
H33B C33 H33C . . 109.5
C27 C34 C35 . . 105.3(3)
C27 C34 H34A . . 110.7
C35 C34 H34A . . 110.7
C27 C34 H34B . . 110.7
C35 C34 H34B . . 110.7
H34A C34 H34B . . 108.8
O7 C35 C34 . . 107.3(3)
O7 C35 H35A . . 110.3
C34 C35 H35A . . 110.3
O7 C35 H35B . . 110.3
C34 C35 H35B . . 110.3
H35A C35 H35B . . 108.5
C13 C36A H36A . . 109.5
C13 C36A H36B . . 109.5
H36A C36A H36B . . 109.5
C13 C36A H36C . . 109.5
H36A C36A H36C . . 109.5
H36B C36A H36C . . 109.5
C11 C37 H37A . . 109.5
C11 C37 H37B . . 109.5
H37A C37 H37B . . 109.5
C11 C37 H37C . . 109.5
H37A C37 H37C . . 109.5
H37B C37 H37C . . 109.5
C13 C38 H38A . . 109.5
C13 C38 H38B . . 109.5
H38A C38 H38B . . 109.5
C13 C38 H38C . . 109.5
H38A C38 H38C . . 109.5
H38B C38 H38C . . 109.5
C11 C39 H39A . . 109.5
C11 C39 H39B . . 109.5
H39A C39 H39B . . 109.5
C11 C39 H39C . . 109.5
H39A C39 H39C . . 109.5
H39B C39 H39C . . 109.5
C11 C40 H40A . . 109.5
C11 C40 H40B . . 109.5
H40A C40 H40B . . 109.5
C11 C40 H40C . . 109.5
H40A C40 H40C . . 109.5
H40B C40 H40C . . 109.5
C32 C41 C31 . . 110.0(3)
C32 C41 C30 . . 108.7(3)
C31 C41 C30 . . 106.3(2)
C32 C41 C22 . . 108.5(2)
C31 C41 C22 . . 112.8(2)
C30 C41 C22 . . 110.5(2)
C18 C42 H42A . . 109.5
C18 C42 H42B . . 109.5
H42A C42 H42B . . 109.5
C18 C42 H42C . . 109.5
H42A C42 H42C . . 109.5
H42B C42 H42C . . 109.5
C18 C43 H43A . . 109.5
C18 C43 H43B . . 109.5
H43A C43 H43B . . 109.5
C18 C43 H43C . . 109.5
H43A C43 H43C . . 109.5
H43B C43 H43C . . 109.5
C21 C44I H44A . . 109.5
C21 C44I H44B . . 109.5
H44A C44I H44B . . 109.5
C21 C44I H44C . . 109.5
H44A C44I H44C . . 109.5
H44B C44I H44C . . 109.5
C21 C45 H45A . . 109.5
C21 C45 H45B . . 109.5
H45A C45 H45B . . 109.5
C21 C45 H45C . . 109.5
H45A C45 H45C . . 109.5
H45B C45 H45C . . 109.5
O6 C46 C54 . . 106.08(19)
O6 C46 H46A . . 110.5
C54 C46 H46A . . 110.5
O6 C46 H46B . . 110.5
C54 C46 H46B . . 110.5
H46A C46 H46B . . 108.7
C21 C47 H47A . . 109.5
C21 C47 H47B . . 109.5
H47A C47 H47B . . 109.5
C21 C47 H47C . . 109.5
H47A C47 H47C . . 109.5
H47B C47 H47C . . 109.5
C18 C48 H48A . . 109.5
C18 C48 H48B . . 109.5
H48A C48 H48B . . 109.5
C18 C48 H48C . . 109.5
H48A C48 H48C . . 109.5
H48B C48 H48C . . 109.5
C13 C49 H49A . . 109.5
C13 C49 H49B . . 109.5
H49A C49 H49B . . 109.5
C13 C49 H49C . . 109.5
H49A C49 H49C . . 109.5
H49B C49 H49C . . 109.5
O4 C50 C58 . . 105.6(2)
O4 C50 H50A . . 110.6
C58 C50 H50A . . 110.6
O4 C50 H50B . . 110.6
C58 C50 H50B . . 110.6
H50A C50 H50B . . 108.8
O4 C51 C29 . . 106.0(2)
O4 C51 H51A . . 110.5
C29 C51 H51A . . 110.5
O4 C51 H51B . . 110.5
C29 C51 H51B . . 110.5
H51A C51 H51B . . 108.7
O5 C52 C59 . . 105.1(2)
O5 C52 H52A . . 110.7
C59 C52 H52A . . 110.7
O5 C52 H52B . . 110.7
C59 C52 H52B . . 110.7
H52A C52 H52B . . 108.8
O5 C53 C25 . . 105.3(2)
O5 C53 H53A . . 110.7
C25 C53 H53A . . 110.7
O5 C53 H53B . . 110.7
C25 C53 H53B . . 110.7
H53A C53 H53B . . 108.8
C46 C54 C55 . . 102.1(2)
C46 C54 H54A . . 111.3
C55 C54 H54A . . 111.3
C46 C54 H54B . . 111.3
C55 C54 H54B . . 111.3
H54A C54 H54B . . 109.2
C56 C55 C54 . . 102.3(2)
C56 C55 H55A . . 111.3
C54 C55 H55A . . 111.3
C56 C55 H55B . . 111.3
C54 C55 H55B . . 111.3
H55A C55 H55B . . 109.2
O6 C56 C55 . . 105.1(2)
O6 C56 H56A . . 110.7
C55 C56 H56A . . 110.7
O6 C56 H56B . . 110.7
C55 C56 H56B . . 110.7
H56A C56 H56B . . 108.8
C24 C57 H57A . . 109.5
C24 C57 H57B . . 109.5
H57A C57 H57B . . 109.5
C24 C57 H57C . . 109.5
H57A C57 H57C . . 109.5
H57B C57 H57C . . 109.5
C29 C58 C50 . . 102.4(2)
C29 C58 H58A . . 111.3
C50 C58 H58A . . 111.3
C29 C58 H58B . . 111.3
C50 C58 H58B . . 111.3
H58A C58 H58B . . 109.2
C52 C59 C25 . . 101.6(2)
C52 C59 H59A . . 111.4
C25 C59 H59A . . 111.4
C52 C59 H59B . . 111.4
C25 C59 H59B . . 111.4
H59A C59 H59B . . 109.3
C50 O4 C51 . . 109.0(2)
C52 O5 C53 . . 108.96(18)
C56 O6 C46 . . 109.45(19)
C28 O7 C35 . . 108.6(2)

loop_
_geom_bond_atom_site_label_1
_geom_bond_atom_site_label_2
_geom_bond_site_symmetry_2
_geom_bond_distance
_geom_bond_publ_flag
Li1 O6 . 1.899(5) yes
Li1 O5 . 1.918(4) yes
Li1 O4 . 1.951(5) yes
Li1 O7 . 1.953(5) yes
Mg1 O3 . 1.8796(17) yes
Mg1 O2 . 1.8810(15) yes
Mg1 O1 . 1.9844(16) yes
Mg1 O1 3_676 2.0005(16) yes
C1 C9 . 1.400(3) ?
C1 C2 . 1.410(3) ?
C1 C8 . 1.536(3) ?
C2 O1 . 1.365(3) ?
C2 C6 . 1.410(3) ?
C3 C12 . 1.389(3) ?
C3 C7 . 1.419(3) ?
C3 C8 . 1.534(3) ?
C4 O2 3_676 1.325(2) ?
C4 C19 . 1.422(3) ?
C4 C5 . 1.427(3) ?
C5 C10 . 1.388(3) ?
C5 C8 . 1.540(3) ?
C6 C14 . 1.393(3) ?
C6 C11 . 1.541(3) ?
C7 O3 . 1.324(3) ?
C7 C16 . 1.426(3) ?
C8 H8 . 0.9800 ?
C9 C15 . 1.389(3) ?
C9 H9 . 0.9300 ?
C10 C22 . 1.389(3) ?
C10 H10 . 0.9300 ?
C11 C39 . 1.527(3) ?
C11 C37 . 1.532(3) ?
C11 C40 . 1.536(3) ?
C12 C17 . 1.383(3) ?
C12 H12 . 0.9300 ?
C13 C36A . 1.529(3) ?
C13 C49 . 1.535(3) ?
C13 C38 . 1.535(3) ?
C13 C16 . 1.546(3) ?
C14 C15 . 1.394(3) ?
C14 H14 . 0.9300 ?
C15 C21 . 1.541(3) ?
C16 C20 . 1.396(3) ?
C17 C20 . 1.397(3) ?
C17 C24 . 1.537(3) ?
C18 C43 . 1.533(3) ?
C18 C42 . 1.534(3) ?
C18 C48 . 1.537(3) ?
C18 C19 . 1.546(3) ?
C19 C23 . 1.392(3) ?
C20 H20 . 0.9300 ?
C21 C47 . 1.523(3) ?
C21 C44I . 1.537(3) ?
C21 C45 . 1.538(3) ?
C22 C23 . 1.387(3) ?
C22 C41 . 1.535(3) ?
C23 H23 . 0.9300 ?
C24 C26 . 1.523(4) ?
C24 C57 . 1.530(4) ?
C24 C33 . 1.534(4) ?
C25 C59 . 1.503(4) ?
C25 C53 . 1.516(4) ?
C25 H25A . 0.9700 ?
C25 H25B . 0.9700 ?
C26 H26A . 0.9600 ?
C26 H26B . 0.9600 ?
C26 H26C . 0.9600 ?
C27 C34 . 1.471(5) ?
C27 C28 . 1.526(4) ?
C27 H27A . 0.9700 ?
C27 H27B . 0.9700 ?
C28 O7 . 1.421(4) ?
C28 H28A . 0.9700 ?
C28 H28B . 0.9700 ?
C29 C58 . 1.497(4) ?
C29 C51 . 1.512(4) ?
C29 H29A . 0.9700 ?
C29 H29B . 0.9700 ?
C30 C41 . 1.531(4) ?
C30 H30A . 0.9600 ?
C30 H30B . 0.9600 ?
C30 H30C . 0.9600 ?
C31 C41 . 1.521(3) ?
C31 H31A . 0.9600 ?
C31 H31B . 0.9600 ?
C31 H31C . 0.9600 ?
C32 C41 . 1.520(4) ?
C32 H32A . 0.9600 ?
C32 H32B . 0.9600 ?
C32 H32C . 0.9600 ?
C33 H33A . 0.9600 ?
C33 H33B . 0.9600 ?
C33 H33C . 0.9600 ?
C34 C35 . 1.475(5) ?
C34 H34A . 0.9700 ?
C34 H34B . 0.9700 ?
C35 O7 . 1.452(4) ?
C35 H35A . 0.9700 ?
C35 H35B . 0.9700 ?
C36A H36A . 0.9600 ?
C36A H36B . 0.9600 ?
C36A H36C . 0.9600 ?
C37 H37A . 0.9600 ?
C37 H37B . 0.9600 ?
C37 H37C . 0.9600 ?
C38 H38A . 0.9600 ?
C38 H38B . 0.9600 ?
C38 H38C . 0.9600 ?
C39 H39A . 0.9600 ?
C39 H39B . 0.9600 ?
C39 H39C . 0.9600 ?
C40 H40A . 0.9600 ?
C40 H40B . 0.9600 ?
C40 H40C . 0.9600 ?
C42 H42A . 0.9600 ?
C42 H42B . 0.9600 ?
C42 H42C . 0.9600 ?
C43 H43A . 0.9600 ?
C43 H43B . 0.9600 ?
C43 H43C . 0.9600 ?
C44I H44A . 0.9600 ?
C44I H44B . 0.9600 ?
C44I H44C . 0.9600 ?
C45 H45A . 0.9600 ?
C45 H45B . 0.9600 ?
C45 H45C . 0.9600 ?
C46 O6 . 1.450(3) ?
C46 C54 . 1.512(4) ?
C46 H46A . 0.9700 ?
C46 H46B . 0.9700 ?
C47 H47A . 0.9600 ?
C47 H47B . 0.9600 ?
C47 H47C . 0.9600 ?
C48 H48A . 0.9600 ?
C48 H48B . 0.9600 ?
C48 H48C . 0.9600 ?
C49 H49A . 0.9600 ?
C49 H49B . 0.9600 ?
C49 H49C . 0.9600 ?
C50 O4 . 1.438(3) ?
C50 C58 . 1.507(4) ?
C50 H50A . 0.9700 ?
C50 H50B . 0.9700 ?
C51 O4 . 1.448(3) ?
C51 H51A . 0.9700 ?
C51 H51B . 0.9700 ?
C52 O5 . 1.445(3) ?
C52 C59 . 1.499(4) ?
C52 H52A . 0.9700 ?
C52 H52B . 0.9700 ?
C53 O5 . 1.451(3) ?
C53 H53A . 0.9700 ?
C53 H53B . 0.9700 ?
C54 C55 . 1.516(4) ?
C54 H54A . 0.9700 ?
C54 H54B . 0.9700 ?
C55 C56 . 1.503(4) ?
C55 H55A . 0.9700 ?
C55 H55B . 0.9700 ?
C56 O6 . 1.434(3) ?
C56 H56A . 0.9700 ?
C56 H56B . 0.9700 ?
C57 H57A . 0.9600 ?
C57 H57B . 0.9600 ?
C57 H57C . 0.9600 ?
C58 H58A . 0.9700 ?
C58 H58B . 0.9700 ?
C59 H59A . 0.9700 ?
C59 H59B . 0.9700 ?
O2 C4 3_676 1.325(2) ?

loop_
_geom_hbond_atom_site_label_D
_geom_hbond_atom_site_label_H
_geom_hbond_atom_site_label_A
_geom_hbond_site_symmetry_A
_geom_hbond_distance_DH
_geom_hbond_distance_HA
_geom_hbond_distance_DA
_geom_hbond_angle_DHA
_geom_hbond_publ_flag
C8 H8 O1 . 0.98 2.33 2.867(2) 114 no
C8 H8 O3 . 0.98 2.37 2.864(2) 110 no
C36A H36C O3 . 0.96 2.30 2.935(3) 123 yes
C39 H39C O1 . 0.96 2.41 3.030(3) 122 yes
C40 H40C O1 . 0.96 2.40 3.025(3) 122 yes
C42 H42B O2 3_676 0.96 2.28 2.953(3) 126 yes
C43 H43B O2 3_676 0.96 2.48 3.091(3) 122 yes
C49 H49A O3 . 0.96 2.47 3.094(3) 122 yes

loop_
_geom_torsion_atom_site_label_1
_geom_torsion_atom_site_label_2
_geom_torsion_atom_site_label_3
_geom_torsion_atom_site_label_4
_geom_torsion_site_symmetry_1
_geom_torsion_site_symmetry_4
_geom_torsion
C9 C1 C2 O1 . . 176.94(18)
C8 C1 C2 O1 . . -7.7(3)
C9 C1 C2 C6 . . -1.2(3)
C8 C1 C2 C6 . . 174.14(19)
C9 C1 C2 Mg1 . 3_676 141.50(17)
C8 C1 C2 Mg1 . 3_676 -43.1(2)
O2 C4 C5 C10 3_676 . 171.5(2)
C19 C4 C5 C10 . . -6.5(3)
O2 C4 C5 C8 3_676 . -0.8(3)
C19 C4 C5 C8 . . -178.75(19)
O1 C2 C6 C14 . . -177.94(19)
C1 C2 C6 C14 . . 0.2(3)
Mg1 C2 C6 C14 3_676 . -131.29(18)
O1 C2 C6 C11 . . 3.4(3)
C1 C2 C6 C11 . . -178.4(2)
Mg1 C2 C6 C11 3_676 . 50.1(3)
C12 C3 C7 O3 . . 169.8(2)
C8 C3 C7 O3 . . -7.3(3)
C12 C3 C7 C16 . . -9.0(3)
C8 C3 C7 C16 . . 173.85(19)
C12 C3 C8 C1 . . -80.2(2)
C7 C3 C8 C1 . . 96.8(2)
C12 C3 C8 C5 . . 53.6(3)
C7 C3 C8 C5 . . -129.4(2)
C9 C1 C8 C3 . . 68.1(2)
C2 C1 C8 C3 . . -107.2(2)
C9 C1 C8 C5 . . -66.0(3)
C2 C1 C8 C5 . . 118.7(2)
C10 C5 C8 C3 . . -1.2(3)
C4 C5 C8 C3 . . 170.7(2)
C10 C5 C8 C1 . . 129.7(2)
C4 C5 C8 C1 . . -58.4(3)
C2 C1 C9 C15 . . 1.7(3)
C8 C1 C9 C15 . . -173.71(19)
C4 C5 C10 C22 . . 5.0(3)
C8 C5 C10 C22 . . 176.8(2)
C14 C6 C11 C39 . . 118.9(2)
C2 C6 C11 C39 . . -62.5(3)
C14 C6 C11 C37 . . -0.3(3)
C2 C6 C11 C37 . . 178.3(2)
C14 C6 C11 C40 . . -119.3(2)
C2 C6 C11 C40 . . 59.3(3)
C7 C3 C12 C17 . . 5.0(3)
C8 C3 C12 C17 . . -178.0(2)
C2 C6 C14 C15 . . 0.4(3)
C11 C6 C14 C15 . . 179.1(2)
C1 C9 C15 C14 . . -1.0(3)
C1 C9 C15 C21 . . 176.9(2)
C6 C14 C15 C9 . . -0.1(3)
C6 C14 C15 C21 . . -178.1(2)
O3 C7 C16 C20 . . -172.68(19)
C3 C7 C16 C20 . . 6.2(3)
O3 C7 C16 C13 . . 5.2(3)
C3 C7 C16 C13 . . -175.93(19)
C36A C13 C16 C20 . . -130.1(2)
C49 C13 C16 C20 . . 108.8(2)
C38 C13 C16 C20 . . -9.7(3)
C36A C13 C16 C7 . . 52.1(3)
C49 C13 C16 C7 . . -69.0(3)
C38 C13 C16 C7 . . 172.5(2)
C3 C12 C17 C20 . . 2.0(3)
C3 C12 C17 C24 . . 179.5(2)
O2 C4 C19 C23 3_676 . -174.1(2)
C5 C4 C19 C23 . . 3.9(3)
O2 C4 C19 C18 3_676 . 2.0(3)
C5 C4 C19 C18 . . -180.0(2)
C43 C18 C19 C23 . . 109.6(2)
C42 C18 C19 C23 . . -129.3(2)
C48 C18 C19 C23 . . -9.4(3)
C43 C18 C19 C4 . . -66.4(3)
C42 C18 C19 C4 . . 54.7(3)
C48 C18 C19 C4 . . 174.6(2)
C7 C16 C20 C17 . . 1.0(3)
C13 C16 C20 C17 . . -176.9(2)
C12 C17 C20 C16 . . -5.1(3)
C24 C17 C20 C16 . . 177.3(2)
C9 C15 C21 C47 . . -4.5(3)
C14 C15 C21 C47 . . 173.5(2)
C9 C15 C21 C44I . . -124.3(2)
C14 C15 C21 C44I . . 53.6(3)
C9 C15 C21 C45 . . 117.3(2)
C14 C15 C21 C45 . . -64.8(3)
C5 C10 C22 C23 . . -0.7(4)
C5 C10 C22 C41 . . -177.6(2)
C10 C22 C23 C19 . . -2.1(4)
C41 C22 C23 C19 . . 174.8(2)
C4 C19 C23 C22 . . 0.4(4)
C18 C19 C23 C22 . . -175.7(2)
C12 C17 C24 C26 . . -108.8(3)
C20 C17 C24 C26 . . 68.6(3)
C12 C17 C24 C57 . . 11.9(3)
C20 C17 C24 C57 . . -170.8(2)
C12 C17 C24 C33 . . 130.8(3)
C20 C17 C24 C33 . . -51.8(3)
C34 C27 C28 O7 . . -34.5(4)
C28 C27 C34 C35 . . 28.2(4)
C27 C34 C35 O7 . . -12.1(4)
C23 C22 C41 C32 . . -104.3(3)
C10 C22 C41 C32 . . 72.5(3)
C23 C22 C41 C31 . . 17.8(4)
C10 C22 C41 C31 . . -165.4(3)
C23 C22 C41 C30 . . 136.7(3)
C10 C22 C41 C30 . . -46.6(3)
C58 C29 C51 O4 . . 27.8(3)
C59 C25 C53 O5 . . -18.2(3)
O6 C46 C54 C55 . . 26.9(3)
C46 C54 C55 C56 . . -37.5(3)
C54 C55 C56 O6 . . 35.2(3)
C51 C29 C58 C50 . . -37.0(3)
O4 C50 C58 C29 . . 33.7(3)
O5 C52 C59 C25 . . -36.9(3)
C53 C25 C59 C52 . . 33.5(3)
C6 C2 O1 Mg1 . . -125.70(18)
C1 C2 O1 Mg1 . . 56.1(3)
Mg1 C2 O1 Mg1 3_676 . 121.06(18)
C6 C2 O1 Mg1 . 3_676 113.24(18)
C1 C2 O1 Mg1 . 3_676 -65.0(2)
O3 Mg1 O1 C2 . . -11.18(18)
O2 Mg1 O1 C2 . . 125.97(16)
O1 Mg1 O1 C2 3_676 . -128.83(18)
C2 Mg1 O1 C2 3_676 . -146.02(13)
Mg1 Mg1 O1 C2 3_676 . -128.83(18)
O3 Mg1 O1 Mg1 . 3_676 117.65(7)
O2 Mg1 O1 Mg1 . 3_676 -105.19(8)
O1 Mg1 O1 Mg1 3_676 3_676 0.0
C2 Mg1 O1 Mg1 3_676 3_676 -17.19(7)
O3 Mg1 O2 C4 . 3_676 147.1(2)
O1 Mg1 O2 C4 . 3_676 11.6(2)
O1 Mg1 O2 C4 3_676 3_676 -80.7(2)
C2 Mg1 O2 C4 3_676 3_676 -90.0(2)
Mg1 Mg1 O2 C4 3_676 3_676 -37.1(2)
C3 C7 O3 Mg1 . . -2.4(4)
C16 C7 O3 Mg1 . . 176.38(18)
O2 Mg1 O3 C7 . . -166.1(2)
O1 Mg1 O3 C7 . . -28.4(3)
O1 Mg1 O3 C7 3_676 . 67.3(3)
C2 Mg1 O3 C7 3_676 . 96.4(3)
Mg1 Mg1 O3 C7 3_676 . 18.3(3)
C58 C50 O4 C51 . . -16.7(3)
C58 C50 O4 Li1 . . 139.7(2)
C29 C51 O4 C50 . . -7.0(3)
C29 C51 O4 Li1 . . -162.6(2)
O6 Li1 O4 C50 . . -79.6(3)
O5 Li1 O4 C50 . . 157.2(2)
O7 Li1 O4 C50 . . 38.8(3)
O6 Li1 O4 C51 . . 73.1(3)
O5 Li1 O4 C51 . . -50.1(3)
O7 Li1 O4 C51 . . -168.6(2)
C59 C52 O5 C53 . . 26.8(3)
C59 C52 O5 Li1 . . -135.9(2)
C25 C53 O5 C52 . . -5.3(3)
C25 C53 O5 Li1 . . 155.0(3)
O6 Li1 O5 C52 . . -147.6(2)
O4 Li1 O5 C52 . . -29.1(3)
O7 Li1 O5 C52 . . 91.9(3)
O6 Li1 O5 C53 . . 53.8(4)
O4 Li1 O5 C53 . . 172.2(2)
O7 Li1 O5 C53 . . -66.8(3)
C55 C56 O6 C46 . . -18.9(3)
C55 C56 O6 Li1 . . 172.0(3)
C54 C46 O6 C56 . . -5.4(3)
C54 C46 O6 Li1 . . 164.0(2)
O5 Li1 O6 C56 . . 166.7(2)
O4 Li1 O6 C56 . . 47.1(3)
O7 Li1 O6 C56 . . -73.3(3)
O5 Li1 O6 C46 . . -0.9(4)
O4 Li1 O6 C46 . . -120.5(2)
O7 Li1 O6 C46 . . 119.1(2)
C27 C28 O7 C35 . . 27.6(3)
C27 C28 O7 Li1 . . -170.7(3)
C34 C35 O7 C28 . . -10.4(4)
C34 C35 O7 Li1 . . -172.0(3)
O6 Li1 O7 C28 . . -124.5(3)
O5 Li1 O7 C28 . . -0.5(3)
O4 Li1 O7 C28 . . 118.4(3)
O6 Li1 O7 C35 . . 34.3(3)
O5 Li1 O7 C35 . . 158.3(2)
O4 Li1 O7 C35 . . -82.7(3)
